data_4309710
loop_
_publ_author_name
'Christina Y. Tang'
'Anthony J. Downs'
'Tim M. Greene'
'Sarah Marchant'
'Simon Parsons'

_publ_section_title
;
Decomposition of Monochlorogallane, [H2GaCl]n, and Adducts with Amine and
Phosphine Bases: Formation of Cationic Gallane Derivatives
;
_journal_name_full 'Inorganic Chemistry'
_journal_page_first 7143
_journal_page_last 7150
_journal_paper_doi 10.1021/ic050986j
_journal_volume 44
_journal_year 2005
_chemical_formula_moiety '[H2Ga(NH2iBu)2]Cl'
_chemical_formula_sum 'C8 H24 Cl Ga N2'
_chemical_formula_weight 253.46
_chemical_name_systematic
; 
 ? 
;
_space_group_IT_number 14
_symmetry_cell_setting monoclinic
_symmetry_space_group_name_Hall '-P 2yn'
_symmetry_space_group_name_H-M 'P 1 21/n 1'
_atom_sites_solution_hydrogens geom
_atom_sites_solution_primary Patterson
_atom_sites_solution_secondary difmap
_audit_creation_method SHELXL-97
_cell_angle_alpha 90.00
_cell_angle_beta 96.744(2)
_cell_angle_gamma 90.00
_cell_formula_units_Z 4
_cell_length_a 5.6404(2)
_cell_length_b 11.4417(4)
_cell_length_c 21.3438(9)
_cell_measurement_reflns_used 6547
_cell_measurement_temperature 150(2)
_cell_measurement_theta_max 29
_cell_measurement_theta_min 2.5
_cell_volume 1367.91(9)
_computing_structure_refinement 'SHELXL-97 (Sheldrick, 1997)'
_computing_structure_solution Dirdif
_diffrn_ambient_temperature 150(2)
_diffrn_measured_fraction_theta_full 1.000
_diffrn_measured_fraction_theta_max 1.000
_diffrn_measurement_device_type 'Bruker samrt Apex CCD'
_diffrn_measurement_method Omega
_diffrn_radiation_monochromator graphite
_diffrn_radiation_source 'fine-focus sealed tube'
_diffrn_radiation_type MoK\a
_diffrn_radiation_wavelength 0.71073
_diffrn_reflns_av_R_equivalents 0.0427
_diffrn_reflns_av_sigmaI/netI 0.0303
_diffrn_reflns_limit_h_max 6
_diffrn_reflns_limit_h_min -6
_diffrn_reflns_limit_k_max 13
_diffrn_reflns_limit_k_min -13
_diffrn_reflns_limit_l_max 25
_diffrn_reflns_limit_l_min -25
_diffrn_reflns_number 12018
_diffrn_reflns_theta_full 25.00
_diffrn_reflns_theta_max 25.00
_diffrn_reflns_theta_min 1.92
_exptl_absorpt_coefficient_mu 2.171
_exptl_absorpt_correction_T_max 1.000
_exptl_absorpt_correction_T_min 0.595
_exptl_absorpt_correction_type multi-scan
_exptl_absorpt_process_details Sadabs
_exptl_crystal_colour colourless
_exptl_crystal_density_diffrn 1.231
_exptl_crystal_density_method 'not measured'
_exptl_crystal_description plate
_exptl_crystal_F_000 536
_exptl_crystal_size_max 0.82
_exptl_crystal_size_mid 0.48
_exptl_crystal_size_min 0.20
_refine_diff_density_max 1.221
_refine_diff_density_min -0.914
_refine_diff_density_rms 0.132
_refine_ls_extinction_method none
_refine_ls_goodness_of_fit_ref 1.131
_refine_ls_hydrogen_treatment riding
_refine_ls_matrix_type full
_refine_ls_number_parameters 105
_refine_ls_number_reflns 2408
_refine_ls_number_restraints 49
_refine_ls_restrained_S_all 1.136
_refine_ls_R_factor_all 0.0727
_refine_ls_R_factor_gt 0.0660
_refine_ls_shift/su_max 0.004
_refine_ls_shift/su_mean 0.000
_refine_ls_structure_factor_coef Fsqd
_refine_ls_weighting_details 'calc w=1/[\s^2^(Fo^2^)+(0.0840P)^2^+4.5595P] where P=(Fo^2^+2Fc^2^)/3'
_refine_ls_weighting_scheme calc
_refine_ls_wR_factor_gt 0.1772
_refine_ls_wR_factor_ref 0.1815
_reflns_number_gt 2124
_reflns_number_total 2408
_reflns_threshold_expression >2sigma(I)
_cod_data_source_file ic050986jsi20050617_084441_4.cif
_cod_data_source_block h2gabu
_cod_depositor_comments
;
The following automatic conversions were performed:
'_symmetry_cell_setting' value 'Monoclinic' changed to 'monoclinic'
according to '/home/saulius/struct/CIF-dictionaries/cif_core.dic'
dictionary named 'cif_core.dic' version 2.4.1 from
2010-06-29.

'_exptl_absorpt_correction_type' value 'multiscan' changed to
'multi-scan' according to
'/home/saulius/struct/CIF-dictionaries/cif_core.dic' dictionary named
'cif_core.dic' version 2.4.1 from 2010-06-29.

Automatic conversion script
Id: cif_fix_enum 1527 2010-12-29 10:47:43Z saulius 

The following automatic conversions were performed:

'_atom_sites_solution_hydrogens' value 'geometric' was changed to
'geom'.

Automatic conversion script
Id: cif_fix_values 6452 2018-10-05 10:23:21Z andrius 
;
_cod_database_code 4309710

loop_
_symmetry_equiv_pos_as_xyz
'x, y, z'
'-x+1/2, y+1/2, -z+1/2'
'-x, -y, -z'
'x-1/2, -y-1/2, z-1/2'

loop_
_atom_site_label
_atom_site_type_symbol
_atom_site_fract_x
_atom_site_fract_y
_atom_site_fract_z
_atom_site_U_iso_or_equiv
_atom_site_adp_type
_atom_site_occupancy
_atom_site_symmetry_multiplicity
_atom_site_calc_flag
_atom_site_refinement_flags
_atom_site_disorder_assembly
_atom_site_disorder_group
Ga1 Ga 0.09003(11) 0.04551(6) 0.20382(3) 0.0471(3) Uani 1 1 d . B .
HA1A H 0.3431 0.0951 0.2341 0.057 Uiso 1 1 calc R . .
HA1B H -0.0423 0.1414 0.1576 0.057 Uiso 1 1 calc R . .
N11 N 0.1226(8) -0.1093(4) 0.1595(2) 0.0445(12) Uani 1 1 d D . .
H111 H 0.2590 -0.1440 0.1760 0.053 Uiso 0.60 1 calc PR A 1
H112 H 0.0007 -0.1560 0.1670 0.053 Uiso 0.60 1 calc PR A 1
H113 H 0.2704 -0.1362 0.1722 0.053 Uiso 0.40 1 calc PR A 2
H114 H 0.0199 -0.1592 0.1746 0.053 Uiso 0.40 1 calc PR A 2
C21 C 0.124(2) -0.0981(10) 0.0905(3) 0.047(3) Uiso 0.60 1 d PD B 1
H211 H -0.0249 -0.0606 0.0729 0.056 Uiso 0.60 1 calc PR B 1
C31 C 0.3367(17) -0.0165(9) 0.0786(4) 0.058(3) Uiso 0.60 1 d PD B 1
H311 H 0.3397 -0.0069 0.0340 0.087 Uiso 0.60 1 calc PR B 1
H312 H 0.4842 -0.0509 0.0968 0.087 Uiso 0.60 1 calc PR B 1
H313 H 0.3167 0.0583 0.0976 0.087 Uiso 0.60 1 calc PR B 1
C41 C 0.1388(17) -0.2146(9) 0.0606(4) 0.075(4) Uiso 0.60 1 d PRD B 1
H411 H 0.1148 -0.2733 0.0913 0.090 Uiso 0.20 1 d PR B 1
H412 H 0.2985 -0.2235 0.0498 0.090 Uiso 0.20 1 d PR B 1
H413 H 0.0405 -0.2677 0.0809 0.090 Uiso 0.20 1 d PR B 1
H414 H 0.3010 -0.2402 0.0706 0.090 Uiso 0.20 1 d PR B 1
H415 H 0.2722 -0.2542 0.0833 0.090 Uiso 0.20 1 d PR B 1
H416 H 0.1762 -0.2031 0.0183 0.090 Uiso 0.20 1 d PR B 1
C51 C 0.002(9) -0.228(4) -0.0022(15) 0.107(4) Uiso 0.20 1 d PD B 1
H511 H 0.0277 -0.3049 -0.0179 0.160 Uiso 0.20 1 d PR B 1
H512 H -0.1586 -0.2217 0.0081 0.160 Uiso 0.20 1 d PR B 1
H513 H 0.0274 -0.1712 -0.0339 0.160 Uiso 0.20 1 d PR B 1
C51A C 0.095(10) -0.226(6) -0.008(3) 0.107(4) Uiso 0.20 1 d P B 3
H514 H 0.1174 -0.3060 -0.0193 0.160 Uiso 0.20 1 d PR B 3
H515 H -0.0690 -0.2045 -0.0188 0.160 Uiso 0.20 1 d PR B 3
H516 H 0.1956 -0.1765 -0.0293 0.160 Uiso 0.20 1 d PR B 3
C51B C -0.042(11) -0.287(6) 0.060(3) 0.107(4) Uiso 0.20 1 d P B 4
H517 H -0.0068 -0.3588 0.0400 0.160 Uiso 0.20 1 d PR B 4
H518 H -0.0793 -0.3019 0.1017 0.160 Uiso 0.20 1 d PR B 4
H519 H -0.1767 -0.2500 0.0357 0.160 Uiso 0.20 1 d PR B 4
C21' C 0.086(3) -0.1195(16) 0.0900(4) 0.083(10) Uiso 0.40 1 d PD B 2
H212 H -0.0576 -0.0748 0.0750 0.100 Uiso 0.40 1 calc PR B 2
C31' C 0.037(5) -0.2502(17) 0.0711(10) 0.088(7) Uiso 0.40 1 d PD B 2
H314 H 0.0111 -0.2565 0.0260 0.132 Uiso 0.40 1 calc PR B 2
H315 H -0.1020 -0.2771 0.0887 0.132 Uiso 0.40 1 calc PR B 2
H316 H 0.1721 -0.2970 0.0870 0.132 Uiso 0.40 1 calc PR B 2
C41' C 0.286(3) -0.0685(15) 0.0603(7) 0.065(5) Uiso 0.40 1 d PD B 2
H417 H 0.2281 -0.0452 0.0176 0.079 Uiso 0.40 1 calc PR B 2
H418 H 0.4068 -0.1282 0.0578 0.079 Uiso 0.40 1 calc PR B 2
C51' C 0.399(5) 0.034(2) 0.0942(13) 0.107(4) Uiso 0.40 1 d PD B 2
H51A H 0.5265 0.0621 0.0724 0.160 Uiso 0.40 1 calc PR B 2
H51B H 0.4608 0.0112 0.1363 0.160 Uiso 0.40 1 calc PR B 2
H51C H 0.2819 0.0943 0.0960 0.160 Uiso 0.40 1 calc PR B 2
N12 N -0.1112(8) -0.0054(4) 0.2699(2) 0.0413(11) Uani 1 1 d D . .
H121 H -0.2135 0.0530 0.2754 0.050 Uiso 0.50 1 calc PR B 1
H122 H -0.1992 -0.0667 0.2544 0.050 Uiso 0.50 1 calc PR B 1
H123 H -0.2135 0.0530 0.2754 0.050 Uiso 0.50 1 calc PR B 2
H124 H -0.1992 -0.0667 0.2544 0.050 Uiso 0.50 1 calc PR B 2
C22 C 0.0074(11) -0.0391(5) 0.3329(3) 0.0516(15) Uani 1 1 d D B .
H221 H 0.1088 0.0258 0.3498 0.062 Uiso 0.50 1 calc PR C 1
H222 H 0.1221 0.0224 0.3472 0.062 Uiso 0.50 1 calc PR C 2
C32 C 0.172(2) -0.1467(11) 0.3218(7) 0.041(4) Uiso 0.50 1 d PD B 1
H321 H 0.2572 -0.1725 0.3609 0.062 Uiso 0.50 1 d PR B 1
H322 H 0.0773 -0.2100 0.3027 0.062 Uiso 0.50 1 d PR B 1
H323 H 0.2831 -0.1216 0.2938 0.062 Uiso 0.50 1 d PR B 1
C42 C -0.161(3) -0.0685(17) 0.3789(6) 0.062(5) Uiso 0.50 1 d PD B 1
H421 H -0.2020 -0.1494 0.3731 0.075 Uiso 0.25 1 d PR B 1
H422 H -0.3046 -0.0233 0.3711 0.075 Uiso 0.25 1 d PR B 1
H423 H -0.0683 -0.0957 0.4167 0.075 Uiso 0.25 1 d PR B 1
H424 H -0.2559 -0.1328 0.3615 0.075 Uiso 0.25 1 d PR B 1
C52 C -0.056(6) -0.054(4) 0.4455(9) 0.107(4) Uiso 0.25 1 d PD B 1
H521 H -0.1702 -0.0775 0.4729 0.160 Uiso 0.25 1 calc PR B 1
H522 H -0.0130 0.0261 0.4532 0.160 Uiso 0.25 1 calc PR B 1
H523 H 0.0844 -0.1022 0.4534 0.160 Uiso 0.25 1 calc PR B 1
C52A C -0.319(7) 0.017(4) 0.395(2) 0.107(4) Uiso 0.25 1 d PD B 3
H524 H -0.4179 -0.0147 0.4243 0.160 Uiso 0.25 1 calc PR B 3
H525 H -0.4179 0.0420 0.3574 0.160 Uiso 0.25 1 calc PR B 3
H526 H -0.2311 0.0825 0.4134 0.160 Uiso 0.25 1 calc PR B 3
C32' C -0.192(3) -0.040(2) 0.3784(8) 0.087(8) Uiso 0.50 1 d PD B 2
H324 H -0.1235 -0.0611 0.4201 0.130 Uiso 0.50 1 calc PR B 2
H325 H -0.3133 -0.0957 0.3635 0.130 Uiso 0.50 1 calc PR B 2
H326 H -0.2625 0.0364 0.3793 0.130 Uiso 0.50 1 calc PR B 2
C42' C 0.138(3) -0.1506(14) 0.3341(7) 0.068(6) Uiso 0.50 1 d PD B 2
H425 H 0.2540 -0.1476 0.3041 0.081 Uiso 0.50 1 calc PR B 2
H426 H 0.0265 -0.2134 0.3215 0.081 Uiso 0.50 1 calc PR B 2
C52' C 0.261(4) -0.1749(19) 0.3981(9) 0.107(4) Uiso 0.50 1 d PD B 2
H527 H 0.3454 -0.2477 0.3977 0.160 Uiso 0.50 1 calc PR B 2
H528 H 0.1453 -0.1796 0.4276 0.160 Uiso 0.50 1 calc PR B 2
H529 H 0.3718 -0.1131 0.4104 0.160 Uiso 0.50 1 calc PR B 2
Cl1 Cl -0.1385(2) 0.26827(12) 0.30035(7) 0.0418(4) Uani 1 1 d . . .

loop_
_atom_site_aniso_label
_atom_site_aniso_U_11
_atom_site_aniso_U_22
_atom_site_aniso_U_33
_atom_site_aniso_U_23
_atom_site_aniso_U_13
_atom_site_aniso_U_12
Ga1 0.0412(4) 0.0353(4) 0.0647(5) 0.0112(3) 0.0055(3) -0.0053(3)
N11 0.033(2) 0.046(3) 0.056(3) 0.001(2) 0.010(2) -0.002(2)
N12 0.040(3) 0.026(2) 0.057(3) -0.008(2) 0.001(2) -0.0002(19)
C22 0.061(4) 0.045(4) 0.047(3) -0.004(3) -0.002(3) -0.012(3)
Cl1 0.0345(7) 0.0281(7) 0.0628(9) -0.0008(6) 0.0057(6) 0.0017(5)

loop_
_atom_type_symbol
_atom_type_description
_atom_type_scat_dispersion_real
_atom_type_scat_dispersion_imag
_atom_type_scat_source
C C 0.0033 0.0016 'International Tables Vol C Tables 4.2.6.8 and 6.1.1.4'
H H 0.0000 0.0000 'International Tables Vol C Tables 4.2.6.8 and 6.1.1.4'
N N 0.0061 0.0033 'International Tables Vol C Tables 4.2.6.8 and 6.1.1.4'
Ga Ga 0.2307 1.6083 'International Tables Vol C Tables 4.2.6.8 and 6.1.1.4'
Cl Cl 0.1484 0.1585 'International Tables Vol C Tables 4.2.6.8 and 6.1.1.4'

loop_
_geom_angle_atom_site_label_1
_geom_angle_atom_site_label_2
_geom_angle_atom_site_label_3
_geom_angle
_geom_angle_site_symmetry_1
_geom_angle_site_symmetry_3
_geom_angle_publ_flag
N12 Ga1 N11 99.49(18) . . ?
C21 N11 C21' 12.6(8) . . ?
C21 N11 Ga1 113.6(5) . . ?
C21' N11 Ga1 121.9(8) . . ?
N11 C21 C41 111.0(7) . . ?
N11 C21 C31 108.0(7) . . ?
C41 C21 C31 112.6(6) . . ?
C51B C41 C51A 84(4) . . ?
C51B C41 C51 66(3) . . ?
C51A C41 C51 22(3) . . ?
C51B C41 C21 119(3) . . ?
C51A C41 C21 120(3) . . ?
C51 C41 C21 115.8(15) . . ?
N11 C21' C41' 112.1(10) . . ?
N11 C21' C31' 109.5(11) . . ?
C41' C21' C31' 112.8(11) . . ?
C21' C41' C51' 114.1(12) . . ?
C22 N12 Ga1 118.9(3) . . ?
C42' C22 N12 114.4(7) . . ?
C42' C22 C42 98.5(11) . . ?
N12 C22 C42 113.9(7) . . ?
C42' C22 C32' 112.1(9) . . ?
N12 C22 C32' 106.4(8) . . ?
C42 C22 C32' 13.6(11) . . ?
C42' C22 C32 12.5(9) . . ?
N12 C22 C32 106.1(6) . . ?
C42 C22 C32 110.9(9) . . ?
C32' C22 C32 124.4(11) . . ?
C52A C42 C22 119(2) . . ?
C52A C42 C52 83(3) . . ?
C22 C42 C52 113.3(14) . . ?
C22 C42' C52' 110.9(12) . . ?

loop_
_geom_bond_atom_site_label_1
_geom_bond_atom_site_label_2
_geom_bond_distance
_geom_bond_site_symmetry_2
_geom_bond_publ_flag
Ga1 N12 1.998(5) . ?
Ga1 N11 2.027(5) . ?
N11 C21 1.478(8) . ?
N11 C21' 1.477(10) . ?
C21 C41 1.485(11) . ?
C21 C31 1.563(12) . ?
C41 C51B 1.31(6) . ?
C41 C51A 1.45(6) . ?
C41 C51 1.473(19) . ?
C21' C41' 1.477(12) . ?
C21' C31' 1.565(13) . ?
C41' C51' 1.479(18) . ?
N12 C22 1.481(7) . ?
C22 C42' 1.471(11) . ?
C22 C42 1.481(11) . ?
C22 C32' 1.572(12) . ?
C22 C32 1.576(11) . ?
C42 C52A 1.39(3) . ?
C42 C52 1.484(19) . ?
C42' C52' 1.486(18) . ?
